data_7100202
loop_
_publ_author_name
'T. C. W. Mak'
'Xu-Dong Chen'
'Miao Du'

_publ_section_title
;
Controlled Generation of Heterochiral or Homochiral
Coordination Polymer: Helical Conformational Polymorphs and
Argentophilicity-Induced Spontaneous Resolution
;
_journal_name_full 'Chemical Communications'
_journal_paper_doi 10.1039/b507363d
_journal_year 2005
_chemical_formula_sum 'C12 H8 Ag F3 N2 O4 S'
_chemical_formula_weight 441.13
_space_group_IT_number 14
_symmetry_cell_setting monoclinic
_symmetry_space_group_name_Hall '-P 2ybc'
_symmetry_space_group_name_H-M 'P 1 21/c 1'
_cell_angle_alpha 90.00
_cell_angle_beta 105.1650(10)
_cell_angle_gamma 90.00
_cell_formula_units_Z 4
_cell_length_a 9.5431(6)
_cell_length_b 12.4438(8)
_cell_length_c 13.3198(9)
_cell_measurement_temperature 293(2)
_cell_volume 1526.68(17)
_diffrn_ambient_temperature 293(2)
_exptl_crystal_density_diffrn 1.919
_cod_depositor_comments
;
The following automatic conversions were performed:
'_symmetry_cell_setting' value 'Monoclinic' changed to 'monoclinic'
according to '/home/saulius/struct/CIF-dictionaries/cif_core.dic'
dictionary named 'cif_core.dic' version 2.4.1 from 2010-06-29.

Automatic conversion script
Id: cif_fix_enum 1527 2010-12-29 10:47:43Z saulius 
;
_cod_original_sg_symbol_H-M 'P 21/c'
_cod_database_code 7100202

loop_
_symmetry_equiv_pos_as_xyz
'x, y, z'
'-x, y+1/2, -z+1/2'
'-x, -y, -z'
'x, -y-1/2, z-1/2'

loop_
_atom_site_label
_atom_site_type_symbol
_atom_site_fract_x
_atom_site_fract_y
_atom_site_fract_z
_atom_site_U_iso_or_equiv
_atom_site_adp_type
_atom_site_occupancy
_atom_site_symmetry_multiplicity
_atom_site_calc_flag
_atom_site_refinement_flags
_atom_site_disorder_assembly
_atom_site_disorder_group
Ag1 Ag 0.46530(5) 0.33000(3) 0.06142(3) 0.05864(19) Uani 1 1 d . . .
S1 S 0.73556(17) 0.71893(12) 0.25703(12) 0.0640(4) Uani 1 1 d . . .
N1 N 0.3508(5) 0.4795(3) 0.0642(3) 0.0514(10) Uani 1 1 d . . .
N2 N 0.4111(4) 0.6848(3) 0.4468(3) 0.0442(8) Uani 1 1 d . . .
C1 C 0.2475(8) 0.5133(5) -0.0192(4) 0.0677(15) Uani 1 1 d . . .
H1A H 0.2315 0.4743 -0.0807 0.081 Uiso 1 1 calc R . .
C2 C 0.1650(8) 0.6030(5) -0.0170(4) 0.0761(18) Uani 1 1 d . . .
H2A H 0.0944 0.6240 -0.0761 0.091 Uiso 1 1 calc R . .
C3 C 0.1875(7) 0.6614(4) 0.0731(4) 0.0586(13) Uani 1 1 d . . .
H3A H 0.1342 0.7235 0.0756 0.070 Uiso 1 1 calc R . .
C4 C 0.2909(5) 0.6263(4) 0.1603(3) 0.0425(9) Uani 1 1 d . . .
C5 C 0.3690(5) 0.5351(4) 0.1517(4) 0.0468(10) Uani 1 1 d . . .
H5A H 0.4382 0.5113 0.2104 0.056 Uiso 1 1 calc R . .
C6 C 0.3223(5) 0.6909(4) 0.2593(4) 0.0449(10) Uani 1 1 d . . .
C7 C 0.3386(5) 0.6320(4) 0.3599(3) 0.0408(9) Uani 1 1 d . . .
C8 C 0.2723(5) 0.5346(4) 0.3643(4) 0.0465(10) Uani 1 1 d . . .
H8A H 0.2261 0.4989 0.3033 0.056 Uiso 1 1 calc R . .
C9 C 0.2747(6) 0.4897(4) 0.4605(4) 0.0556(12) Uani 1 1 d . . .
H9A H 0.2300 0.4241 0.4649 0.067 Uiso 1 1 calc R . .
C10 C 0.3446(6) 0.5449(4) 0.5488(4) 0.0540(12) Uani 1 1 d . . .
H10A H 0.3457 0.5181 0.6142 0.065 Uiso 1 1 calc R . .
C11 C 0.4127(6) 0.6398(4) 0.5391(4) 0.0503(11) Uani 1 1 d . . .
H11A H 0.4628 0.6749 0.5994 0.060 Uiso 1 1 calc R . .
C12 C 0.9044(8) 0.6508(7) 0.3023(5) 0.086(2) Uani 1 1 d D . .
O1 O 0.3269(5) 0.7871(3) 0.2561(3) 0.0581(9) Uani 1 1 d . . .
O2 O 0.6968(8) 0.7032(7) 0.1490(5) 0.144(3) Uani 1 1 d . . .
O3 O 0.7727(13) 0.8275(4) 0.2846(7) 0.165(4) Uani 1 1 d . . .
O4 O 0.6506(8) 0.6745(6) 0.3187(8) 0.142(3) Uani 1 1 d . . .
F1 F 0.9956(7) 0.6774(9) 0.2535(8) 0.226(5) Uani 1 1 d D . .
F2 F 0.8883(8) 0.5467(5) 0.2864(6) 0.171(3) Uani 1 1 d D . .
F3 F 0.9582(8) 0.6606(5) 0.4015(5) 0.153(3) Uani 1 1 d D . .

loop_
_atom_site_aniso_label
_atom_site_aniso_U_11
_atom_site_aniso_U_22
_atom_site_aniso_U_33
_atom_site_aniso_U_23
_atom_site_aniso_U_13
_atom_site_aniso_U_12
Ag1 0.0784(3) 0.0477(2) 0.0562(3) 0.00244(16) 0.0288(2) 0.01354(18)
S1 0.0653(8) 0.0591(8) 0.0731(9) 0.0095(7) 0.0276(7) 0.0172(6)
N1 0.069(3) 0.045(2) 0.044(2) 0.0003(17) 0.0215(19) 0.0073(19)
N2 0.050(2) 0.0437(19) 0.042(2) 0.0013(15) 0.0180(16) 0.0026(16)
C1 0.099(4) 0.060(3) 0.039(3) -0.004(2) 0.008(3) 0.008(3)
C2 0.099(5) 0.070(4) 0.045(3) 0.003(3) -0.007(3) 0.020(3)
C3 0.067(3) 0.049(3) 0.053(3) 0.004(2) 0.005(2) 0.014(2)
C4 0.049(2) 0.041(2) 0.038(2) 0.0041(18) 0.0147(18) 0.0041(19)
C5 0.054(3) 0.046(2) 0.042(2) 0.0036(19) 0.0144(19) 0.007(2)
C6 0.049(3) 0.046(2) 0.043(2) 0.0002(19) 0.0168(19) 0.0057(19)
C7 0.044(2) 0.041(2) 0.041(2) 0.0040(18) 0.0184(18) 0.0089(18)
C8 0.052(3) 0.041(2) 0.048(2) 0.0008(19) 0.017(2) -0.0009(19)
C9 0.059(3) 0.048(3) 0.065(3) 0.011(2) 0.026(2) -0.003(2)
C10 0.067(3) 0.058(3) 0.041(2) 0.013(2) 0.022(2) 0.003(2)
C11 0.057(3) 0.057(3) 0.040(2) 0.001(2) 0.018(2) 0.000(2)
C12 0.065(4) 0.117(6) 0.074(4) -0.004(4) 0.013(3) 0.014(4)
O1 0.088(3) 0.0397(17) 0.0469(19) 0.0036(15) 0.0176(17) 0.0042(17)
O2 0.141(6) 0.186(7) 0.077(4) -0.039(4) -0.022(4) 0.082(5)
O3 0.299(13) 0.057(3) 0.151(7) 0.014(3) 0.080(8) 0.032(4)
O4 0.094(4) 0.160(7) 0.194(8) 0.072(5) 0.076(5) 0.023(4)
F1 0.086(4) 0.382(14) 0.239(8) 0.167(8) 0.096(5) 0.073(5)
F2 0.175(6) 0.122(5) 0.183(6) -0.034(4) -0.012(5) 0.086(5)
F3 0.135(5) 0.192(7) 0.098(4) -0.009(4) -0.028(4) 0.013(4)

loop_
_geom_bond_atom_site_label_1
_geom_bond_atom_site_label_2
_geom_bond_distance
_geom_bond_site_symmetry_2
_geom_bond_publ_flag
Ag1 N1 2.163(4) . ?
Ag1 N2 2.176(4) 2_645 ?
S1 O2 1.403(6) . ?
S1 O4 1.409(7) . ?
S1 O3 1.420(7) . ?
S1 C12 1.780(8) . ?
N1 C5 1.327(6) . ?
N1 C1 1.345(7) . ?
N2 C11 1.347(6) . ?
N2 C7 1.354(6) . ?
N2 Ag1 2.176(4) 2_655 ?
C1 C2 1.370(9) . ?
C2 C3 1.372(8) . ?
C3 C4 1.383(7) . ?
C4 C5 1.379(6) . ?
C4 C6 1.506(6) . ?
C6 O1 1.198(6) . ?
C6 C7 1.499(6) . ?
C7 C8 1.375(6) . ?
C8 C9 1.392(7) . ?
C9 C10 1.374(8) . ?
C10 C11 1.370(7) . ?
C12 F1 1.260(8) . ?
C12 F3 1.293(8) . ?
C12 F2 1.315(9) . ?
